data_4033684
loop_
_publ_author_name
'O'Brien, Jessica M'
'Sitte, Elisabeth'
'Flanagan, Keith J.'
'K\"uhner, Hannes'
'Hallen, Lukas J.'
'Gibbons, D\'aire'
'Senge, Mathias O.'

_publ_section_title
;
 Functionalization of Deutero- and Protoporphyrin IX Dimethyl Esters via
 Palladium-Catalyzed Coupling Reactions.
;
_journal_issue 10
_journal_name_full 'The Journal of organic chemistry'
_journal_page_first 6158
_journal_page_last 6173
_journal_paper_doi 10.1021/acs.joc.9b00350
_journal_volume 84
_journal_year 2019
_chemical_formula_moiety '0.99 (C44 H42 N4 O4), 0.01 (C44 H41 N4 O4 Pd1)'
_chemical_formula_sum 'C44 H41.99 N4 O4 Pd0.01'
_chemical_formula_weight 691.87
_chemical_name_systematic '3,8-Diphenyl-deuteroporphyrin IX dimethyl ester'
_space_group_crystal_system orthorhombic
_space_group_IT_number 61
_space_group_name_Hall '-P 2ac 2ab'
_space_group_name_H-M_alt 'P b c a'
_atom_sites_solution_hydrogens geom
_atom_sites_solution_primary dual
_audit_creation_date 2019-01-29
_audit_creation_method
;
Olex2 1.2
(compiled 2018.05.29 svn.r3508 for OlexSys, GUI svn.r5506)
;
_cell_angle_alpha 90
_cell_angle_beta 90
_cell_angle_gamma 90
_cell_formula_units_Z 8
_cell_length_a 25.8161(10)
_cell_length_b 8.5863(3)
_cell_length_c 32.5051(12)
_cell_measurement_reflns_used 9746
_cell_measurement_temperature 100
_cell_measurement_theta_max 28.183
_cell_measurement_theta_min 2.506
_cell_volume 7205.2(5)
_computing_cell_refinement 'SAINT v8.37A (Bruker, 2015)'
_computing_data_collection 'APEX 3 (Bruker, 2016) '
_computing_data_reduction 'SAINT v8.37A (Bruker, 2015)'
_computing_molecular_graphics 'Olex2 (Dolomanov et al., 2009)'
_computing_publication_material 'Olex2 (Dolomanov et al., 2009)'
_computing_structure_refinement 'XL (Sheldrick, 2008)'
_computing_structure_solution 'XT (Sheldrick, 2015)'
_diffrn_ambient_temperature 99.98
_diffrn_detector 'Bruker APEX2 area detector'
_diffrn_detector_area_resol_mean 7.9
_diffrn_detector_type 'CCD area detector'
_diffrn_measured_fraction_theta_full 1.000
_diffrn_measured_fraction_theta_max 0.999
_diffrn_measurement_device 'three-circle diffractometer'
_diffrn_measurement_device_type 'Bruker SMART APEX2 area detector'
_diffrn_measurement_method '\w and \f scans'
_diffrn_radiation_monochromator 'mirror optics'
_diffrn_radiation_probe x-ray
_diffrn_radiation_type MoK\a
_diffrn_radiation_wavelength 0.71073
_diffrn_reflns_av_R_equivalents 0.0588
_diffrn_reflns_av_unetI/netI 0.0326
_diffrn_reflns_Laue_measured_fraction_full 1.000
_diffrn_reflns_Laue_measured_fraction_max 0.999
_diffrn_reflns_limit_h_max 34
_diffrn_reflns_limit_h_min -34
_diffrn_reflns_limit_k_max 11
_diffrn_reflns_limit_k_min -10
_diffrn_reflns_limit_l_max 43
_diffrn_reflns_limit_l_min -43
_diffrn_reflns_number 89421
_diffrn_reflns_point_group_measured_fraction_full 1.000
_diffrn_reflns_point_group_measured_fraction_max 0.999
_diffrn_reflns_theta_full 25.242
_diffrn_reflns_theta_max 28.303
_diffrn_reflns_theta_min 1.481
_diffrn_source 'microfocus sealed X-ray tube'
_diffrn_source_type graphite-monochromated
_diffrn_standards_number 0
_exptl_absorpt_coefficient_mu 0.087
_exptl_absorpt_correction_T_max 0.7457
_exptl_absorpt_correction_T_min 0.6604
_exptl_absorpt_correction_type multi-scan
_exptl_absorpt_process_details
'SADABS-2016/2 (Bruker,2016/2) was used for absorption correction. wR2(int) was 0.0599 before and 0.0525 after correction. The Ratio of minimum to maximum transmission is 0.8856. The \l/2 correction factor is Not present.'
_exptl_crystal_colour 'clear light orange'
_exptl_crystal_colour_lustre clear
_exptl_crystal_colour_modifier light
_exptl_crystal_colour_primary orange
_exptl_crystal_density_diffrn 1.276
_exptl_crystal_density_method 'not measured'
_exptl_crystal_description Block
_exptl_crystal_F_000 2932
_exptl_crystal_recrystallization_method
'The material was recrystallised from a mixture of chloroform and methanol  by slow evaporation'
_exptl_crystal_size_max 0.556
_exptl_crystal_size_mid 0.268
_exptl_crystal_size_min 0.07
_refine_diff_density_max 0.517
_refine_diff_density_min -0.439
_refine_diff_density_rms 0.049
_refine_ls_extinction_method none
_refine_ls_goodness_of_fit_ref 1.046
_refine_ls_hydrogen_treatment constr
_refine_ls_matrix_type full
_refine_ls_number_parameters 524
_refine_ls_number_reflns 8957
_refine_ls_number_restraints 40
_refine_ls_restrained_S_all 1.085
_refine_ls_R_factor_all 0.0873
_refine_ls_R_factor_gt 0.0555
_refine_ls_shift/su_max 0.001
_refine_ls_shift/su_mean 0.000
_refine_ls_structure_factor_coef Fsqd
_refine_ls_weighting_details 'w=1/[\s^2^(Fo^2^)+(0.0478P)^2^+5.7590P] where P=(Fo^2^+2Fc^2^)/3'
_refine_ls_weighting_scheme calc
_refine_ls_wR_factor_gt 0.1211
_refine_ls_wR_factor_ref 0.1362
_reflns_Friedel_coverage 0.000
_reflns_number_gt 6390
_reflns_number_total 8957
_reflns_threshold_expression 'I > 2\s(I)'
_cod_data_source_file jo9b00350_si_001.cif
_cod_data_source_block kjf179
_cod_database_code 4033684
_shelx_shelxl_version_number 2014/7
_shelx_space_group_comment
;
The symmetry employed for this shelxl refinement is uniquely defined
by the following loop, which should always be used as a source of
symmetry information in preference to the above space-group names.
They are only intended as comments.
;
_shelx_estimated_absorpt_t_max 0.994
_shelx_estimated_absorpt_t_min 0.953
_olex2_refinement_description
;
1. Fixed Uiso
 At 1.2 times of:
  All C(H) groups, All C(H,H) groups, All C(H,H,H,H) groups, All N(H) groups
 At 1.5 times of:
  All C(H,H,H) groups
2. Restrained distances
 C133-C132 \\sim C1B-C132
 with sigma of 0.02
 C132-C131 \\sim C1C-C131
 with sigma of 0.02
 C133-C132 \\sim C1C-C1B
 with sigma of 0.02
3. Uiso/Uaniso restraints and constraints
C133 \\sim C1B: within 2A with sigma of 0.001 and sigma for terminal atoms of
0.002
Uanis(C1B) \\sim Ueq: with sigma of 0.001 and sigma for terminal atoms of 0.002
Uanis(O1A) \\sim Ueq, Uanis(O2) \\sim Ueq, Uanis(O2A) \\sim Ueq, Uanis(O1)
\\sim Ueq: with sigma of 0.001 and sigma for terminal atoms of 0.002
Uanis(C132) = Uanis(C1C)
4. Others
 Fixed Sof: H21(0.495) H22(0.5) H23(0.495) H24(0.5) H13A(0.2) H13B(0.2)
 H13C(0.8) H13D(0.8) O1(0.8) O2(0.8) C132(0.2) H13E(0.2) H13F(0.2) C133(0.8)
 C134(0.8) H13G(0.8) H13H(0.8) H13I(0.8) O1A(0.2) O2A(0.2) C1A(0.2) H1AA(0.2)
 H1AB(0.2) H1AC(0.2) C1B(0.2) C1C(0.8) H1CA(0.8) H1CB(0.8) Pd1(0.01)
5.a Secondary CH2 refined with riding coordinates:
 C131(H13A,H13B), C131(H13C,H13D), C171(H17A,H17B), C172(H17C,H17D), C132(H13E,
 H13F), C1C(H1CA,H1CB)
5.b Aromatic/amide H refined with riding coordinates:
 N21(H21), N22(H22), N23(H23), N24(H24), C5(H5), C10(H10), C15(H15), C20(H20),
 C32(H32), C33(H33), C34(H34), C35(H35), C36(H36), C82(H82), C83(H83), C84(H84),
  C85(H85), C86(H86)
5.c Idealised Me refined as rotating group:
 C21(H21A,H21B,H21C), C71(H71A,H71B,H71C), C121(H12A,H12B,H12C), C174(H17E,
 H17F,H17G), C181(H18A,H18B,H18C), C134(H13G,H13H,H13I), C1A(H1AA,H1AB,H1AC)
;
_olex2_diffrn_ambient_temperature_device 'Oxford Cryosystems'
_olex2_exptl_crystal_mounting_method 'The crystal was mounted on a MITIGEN micromount with oil'
_olex2_submission_special_instructions 'No special instructions were received'

loop_
_space_group_symop_operation_xyz
'x, y, z'
'-x+1/2, -y, z+1/2'
'-x, y+1/2, -z+1/2'
'x+1/2, -y+1/2, -z'
'-x, -y, -z'
'x-1/2, y, -z-1/2'
'x, -y-1/2, z-1/2'
'-x-1/2, y-1/2, z'

loop_
_atom_site_label
_atom_site_type_symbol
_atom_site_fract_x
_atom_site_fract_y
_atom_site_fract_z
_atom_site_U_iso_or_equiv
_atom_site_adp_type
_atom_site_occupancy
_atom_site_site_symmetry_order
_atom_site_calc_flag
_atom_site_refinement_flags_posn
_atom_site_refinement_flags_adp
_atom_site_refinement_flags_occupancy
_atom_site_disorder_assembly
_atom_site_disorder_group
O3 O 0.57553(9) 1.1707(2) 0.33171(5) 0.0672(6) Uani 1 1 d . . . . .
O4 O 0.62079(6) 0.99100(19) 0.29786(4) 0.0421(4) Uani 1 1 d . . . . .
N21 N 0.58294(6) 0.54100(17) 0.56553(5) 0.0226(3) Uani 1 1 d . . . . .
H21 H 0.6107 0.5643 0.5511 0.027 Uiso 0.495 1 calc R . P A 2
N22 N 0.69627(6) 0.51338(17) 0.58160(4) 0.0212(3) Uani 1 1 d . . . . .
H22 H 0.6778 0.5588 0.5623 0.025 Uiso 0.5 1 calc R . P B 1
N23 N 0.71568(6) 0.71194(17) 0.51171(4) 0.0211(3) Uani 1 1 d . . . . .
H23 H 0.6876 0.6737 0.5232 0.025 Uiso 0.495 1 calc R . P C 2
N24 N 0.60434(6) 0.74080(17) 0.49597(4) 0.0223(3) Uani 1 1 d . . . . .
H24 H 0.6233 0.6873 0.5135 0.027 Uiso 0.5 1 calc R . P D 1
C1 C 0.53262(7) 0.5785(2) 0.55543(5) 0.0218(4) Uani 1 1 d . . . . .
C2 C 0.49809(7) 0.5170(2) 0.58640(5) 0.0210(3) Uani 1 1 d . . . . .
C3 C 0.52856(7) 0.4455(2) 0.61534(5) 0.0214(4) Uani 1 1 d . . . . .
C4 C 0.58205(7) 0.4611(2) 0.60196(5) 0.0216(4) Uani 1 1 d . . . . .
C5 C 0.62514(7) 0.4095(2) 0.62360(5) 0.0218(4) Uani 1 1 d . . . . .
H5 H 0.6181 0.3521 0.6480 0.026 Uiso 1 1 calc R . . . .
C6 C 0.67734(7) 0.4311(2) 0.61421(5) 0.0209(4) Uani 1 1 d . . . . .
C7 C 0.71999(7) 0.3714(2) 0.63857(5) 0.0212(4) Uani 1 1 d . . . . .
C8 C 0.76487(7) 0.4214(2) 0.62002(5) 0.0212(4) Uani 1 1 d . . . . .
C9 C 0.74898(7) 0.5127(2) 0.58425(5) 0.0211(3) Uani 1 1 d . . . . .
C10 C 0.78099(7) 0.5950(2) 0.55739(5) 0.0215(4) Uani 1 1 d . . . . .
H10 H 0.8172 0.5893 0.5625 0.026 Uiso 1 1 calc R . . . .
C11 C 0.76554(6) 0.6845(2) 0.52397(5) 0.0202(3) Uani 1 1 d . . . . .
C12 C 0.80079(7) 0.7680(2) 0.49681(5) 0.0215(4) Uani 1 1 d . . . . .
C13 C 0.77115(7) 0.8447(2) 0.46865(5) 0.0216(4) Uani 1 1 d . . . . .
C14 C 0.71727(7) 0.8091(2) 0.47850(5) 0.0206(3) Uani 1 1 d . . . . .
C15 C 0.67437(7) 0.8660(2) 0.45724(5) 0.0215(4) Uani 1 1 d . . . . .
H15 H 0.6814 0.9337 0.4348 0.026 Uiso 1 1 calc R . . . .
C16 C 0.62240(7) 0.83497(19) 0.46512(5) 0.0203(3) Uani 1 1 d . . . . .
C17 C 0.57880(7) 0.9008(2) 0.44263(5) 0.0211(3) Uani 1 1 d . . . . .
C18 C 0.53482(7) 0.8455(2) 0.46093(5) 0.0212(4) Uani 1 1 d . . . . .
C19 C 0.55116(7) 0.7453(2) 0.49453(5) 0.0216(4) Uani 1 1 d . . . . .
C20 C 0.51837(7) 0.6701(2) 0.52189(5) 0.0224(4) Uani 1 1 d . . . . .
H20 H 0.4823 0.6824 0.5173 0.027 Uiso 1 1 calc R . . . .
C21 C 0.44028(7) 0.5287(2) 0.58543(6) 0.0247(4) Uani 1 1 d . . . . .
H21A H 0.4254 0.4541 0.6049 0.037 Uiso 1 1 calc GR . . . .
H21B H 0.4278 0.5053 0.5576 0.037 Uiso 1 1 calc GR . . . .
H21C H 0.4298 0.6345 0.5931 0.037 Uiso 1 1 calc GR . . . .
C31 C 0.51142(7) 0.3719(2) 0.65390(5) 0.0215(4) Uani 1 1 d . . . . .
C32 C 0.52767(7) 0.2226(2) 0.66550(6) 0.0251(4) Uani 1 1 d . . . . .
H32 H 0.5507 0.1663 0.6482 0.030 Uiso 1 1 calc R . . . .
C33 C 0.51051(8) 0.1562(2) 0.70195(6) 0.0303(4) Uani 1 1 d . . . . .
H33 H 0.5218 0.0548 0.7095 0.036 Uiso 1 1 calc R . . . .
C34 C 0.47695(8) 0.2375(2) 0.72746(6) 0.0316(4) Uani 1 1 d . . . . .
H34 H 0.4655 0.1926 0.7526 0.038 Uiso 1 1 calc R . . . .
C35 C 0.46030(8) 0.3847(2) 0.71608(6) 0.0295(4) Uani 1 1 d . . . . .
H35 H 0.4369 0.4400 0.7333 0.035 Uiso 1 1 calc R . . . .
C36 C 0.47747(7) 0.4517(2) 0.67990(6) 0.0246(4) Uani 1 1 d . . . . .
H36 H 0.4661 0.5533 0.6726 0.030 Uiso 1 1 calc R . . . .
C71 C 0.71324(7) 0.2691(2) 0.67565(6) 0.0274(4) Uani 1 1 d . . . . .
H71A H 0.7427 0.1975 0.6778 0.041 Uiso 1 1 calc GR . . . .
H71B H 0.6811 0.2092 0.6729 0.041 Uiso 1 1 calc GR . . . .
H71C H 0.7115 0.3339 0.7004 0.041 Uiso 1 1 calc GR . . . .
C81 C 0.81830(7) 0.3893(2) 0.63371(6) 0.0238(4) Uani 1 1 d . . . . .
C82 C 0.85925(7) 0.3658(2) 0.60643(6) 0.0253(4) Uani 1 1 d . . . . .
H82 H 0.8530 0.3712 0.5777 0.030 Uiso 1 1 calc R . . . .
C83 C 0.90909(7) 0.3346(2) 0.62055(6) 0.0296(4) Uani 1 1 d . . . . .
H83 H 0.9366 0.3225 0.6014 0.036 Uiso 1 1 calc R . . . .
C84 C 0.91898(8) 0.3212(2) 0.66204(6) 0.0321(4) Uani 1 1 d . . . . .
H84 H 0.9529 0.2983 0.6715 0.039 Uiso 1 1 calc R . . . .
C85 C 0.87879(8) 0.3416(2) 0.68984(6) 0.0338(5) Uani 1 1 d . . . . .
H85 H 0.8851 0.3311 0.7185 0.041 Uiso 1 1 calc R . . . .
C86 C 0.82934(7) 0.3772(2) 0.67599(6) 0.0281(4) Uani 1 1 d . . . . .
H86 H 0.8024 0.3938 0.6954 0.034 Uiso 1 1 calc R . . . .
C121 C 0.85860(7) 0.7644(2) 0.50085(6) 0.0271(4) Uani 1 1 d . . . . .
H12A H 0.8709 0.6571 0.4976 0.041 Uiso 1 1 calc GR . . . .
H12B H 0.8686 0.8034 0.5281 0.041 Uiso 1 1 calc GR . . . .
H12C H 0.8741 0.8302 0.4795 0.041 Uiso 1 1 calc GR . . . .
C131 C 0.78827(7) 0.9475(2) 0.43408(6) 0.0257(4) Uani 1 1 d D . . . .
H13A H 0.8248 0.9771 0.4389 0.031 Uiso 0.2 1 calc R . P E 1
H13B H 0.7674 1.0442 0.4349 0.031 Uiso 0.2 1 calc R . P E 1
H13C H 0.8228 0.9908 0.4406 0.031 Uiso 0.8 1 calc R . P F 2
H13D H 0.7638 1.0357 0.4315 0.031 Uiso 0.8 1 calc R . P F 2
C171 C 0.58294(7) 1.0112(2) 0.40716(5) 0.0241(4) Uani 1 1 d . . . . .
H17A H 0.6083 1.0934 0.4142 0.029 Uiso 1 1 calc R . . . .
H17B H 0.5489 1.0621 0.4030 0.029 Uiso 1 1 calc R . . . .
C172 C 0.59946(8) 0.9349(2) 0.36674(6) 0.0271(4) Uani 1 1 d . . . . .
H17C H 0.6353 0.8953 0.3695 0.032 Uiso 1 1 calc R . . . .
H17D H 0.5766 0.8450 0.3610 0.032 Uiso 1 1 calc R . . . .
C173 C 0.59699(9) 1.0472(2) 0.33125(6) 0.0346(5) Uani 1 1 d . . . . .
C174 C 0.61666(12) 1.0870(3) 0.26128(7) 0.0599(8) Uani 1 1 d . . . . .
H17E H 0.6328 1.0330 0.2380 0.090 Uiso 1 1 calc GR . . . .
H17F H 0.6344 1.1863 0.2660 0.090 Uiso 1 1 calc GR . . . .
H17G H 0.5801 1.1065 0.2552 0.090 Uiso 1 1 calc GR . . . .
C181 C 0.47934(7) 0.8802(2) 0.45069(6) 0.0246(4) Uani 1 1 d . . . . .
H18A H 0.4603 0.7824 0.4474 0.037 Uiso 1 1 calc GR . . . .
H18B H 0.4777 0.9398 0.4250 0.037 Uiso 1 1 calc GR . . . .
H18C H 0.4638 0.9412 0.4730 0.037 Uiso 1 1 calc GR . . . .
O1 O 0.81319(10) 1.1142(3) 0.36299(7) 0.0513(6) Uani 0.8 1 d . U P G 1
O2 O 0.79504(11) 0.9119(3) 0.32153(7) 0.0565(6) Uani 0.8 1 d . U P G 1
C132 C 0.7841(13) 0.879(3) 0.3913(4) 0.0302(10) Uani 0.2 1 d D . P G 1
H13E H 0.8052 0.7824 0.3901 0.036 Uiso 0.2 1 calc R . P G 1
H13F H 0.7476 0.8490 0.3862 0.036 Uiso 0.2 1 calc R . P G 1
C133 C 0.80114(13) 0.9842(4) 0.35884(9) 0.0348(7) Uani 0.8 1 d D U P G 1
C134 C 0.8050(2) 1.0141(6) 0.28689(10) 0.0861(15) Uani 0.8 1 d . . P G 1
H13G H 0.8068 0.9523 0.2616 0.129 Uiso 0.8 1 calc GR . P G 1
H13H H 0.8380 1.0682 0.2911 0.129 Uiso 0.8 1 calc GR . P G 1
H13I H 0.7770 1.0906 0.2846 0.129 Uiso 0.8 1 calc GR . P G 1
O1A O 0.8262(7) 0.870(2) 0.3260(5) 0.114(5) Uani 0.2 1 d . U P G 2
O2A O 0.7937(5) 1.0761(17) 0.3517(4) 0.069(4) Uani 0.2 1 d . U P G 2
C1A C 0.8042(11) 1.139(2) 0.3094(6) 0.115(8) Uani 0.2 1 d . . P G 2
H1AA H 0.7866 1.0742 0.2889 0.172 Uiso 0.2 1 calc GR . P G 2
H1AB H 0.8415 1.1382 0.3041 0.172 Uiso 0.2 1 calc GR . P G 2
H1AC H 0.7912 1.2462 0.3076 0.172 Uiso 0.2 1 calc GR . P G 2
C1B C 0.8031(6) 0.9320(16) 0.3542(4) 0.0350(9) Uani 0.2 1 d D U P G 2
C1C C 0.7911(3) 0.8608(6) 0.39294(11) 0.0302(10) Uani 0.8 1 d D . P G 2
H1CA H 0.8167 0.7763 0.3968 0.036 Uiso 0.8 1 calc R . P G 2
H1CB H 0.7571 0.8093 0.3893 0.036 Uiso 0.8 1 calc R . P G 2
Pd1 Pd 0.6511(6) 0.6323(18) 0.5378(5) 0.028(3) Uani 0.01 1 d . . P H -1

loop_
_atom_site_aniso_label
_atom_site_aniso_U_11
_atom_site_aniso_U_22
_atom_site_aniso_U_33
_atom_site_aniso_U_23
_atom_site_aniso_U_13
_atom_site_aniso_U_12
O3 0.1264(18) 0.0389(9) 0.0363(9) 0.0134(8) 0.0100(10) 0.0246(11)
O4 0.0486(9) 0.0495(9) 0.0283(8) 0.0079(7) 0.0085(7) -0.0036(7)
N21 0.0184(7) 0.0253(7) 0.0241(7) 0.0018(6) -0.0006(6) 0.0008(6)
N22 0.0181(7) 0.0255(7) 0.0201(7) -0.0003(6) -0.0010(6) 0.0004(6)
N23 0.0192(7) 0.0227(7) 0.0214(7) 0.0005(6) -0.0011(6) 0.0000(6)
N24 0.0184(7) 0.0244(7) 0.0240(7) 0.0025(6) 0.0009(6) 0.0005(6)
C1 0.0183(9) 0.0234(8) 0.0237(9) -0.0015(7) -0.0001(7) 0.0000(7)
C2 0.0183(8) 0.0217(8) 0.0232(9) -0.0009(7) 0.0008(7) -0.0003(7)
C3 0.0184(8) 0.0226(8) 0.0232(9) -0.0020(7) 0.0026(7) 0.0003(7)
C4 0.0199(9) 0.0213(8) 0.0234(9) 0.0005(7) 0.0015(7) 0.0005(7)
C5 0.0213(9) 0.0242(8) 0.0200(8) 0.0015(7) 0.0007(7) 0.0010(7)
C6 0.0208(9) 0.0230(8) 0.0189(8) -0.0014(7) -0.0013(7) 0.0020(7)
C7 0.0215(9) 0.0222(8) 0.0199(8) -0.0014(7) -0.0015(7) 0.0029(7)
C8 0.0210(9) 0.0232(8) 0.0195(8) -0.0019(7) -0.0026(7) 0.0012(7)
C9 0.0192(8) 0.0235(8) 0.0204(8) -0.0031(7) -0.0022(7) 0.0023(7)
C10 0.0168(8) 0.0253(8) 0.0223(9) -0.0026(7) -0.0015(7) 0.0012(7)
C11 0.0170(8) 0.0226(8) 0.0210(8) -0.0028(7) 0.0002(6) 0.0002(6)
C12 0.0184(8) 0.0244(8) 0.0216(8) -0.0019(7) -0.0001(7) -0.0021(7)
C13 0.0188(8) 0.0228(8) 0.0232(9) -0.0010(7) 0.0007(7) -0.0030(7)
C14 0.0192(8) 0.0213(8) 0.0214(8) -0.0015(7) -0.0004(7) -0.0009(7)
C15 0.0216(9) 0.0213(8) 0.0216(8) 0.0020(7) -0.0007(7) -0.0003(7)
C16 0.0185(8) 0.0208(8) 0.0215(8) -0.0001(7) -0.0006(7) 0.0009(7)
C17 0.0194(8) 0.0210(8) 0.0227(9) -0.0010(7) -0.0013(7) 0.0015(7)
C18 0.0199(9) 0.0226(8) 0.0211(8) -0.0007(7) -0.0013(7) 0.0023(7)
C19 0.0198(8) 0.0232(8) 0.0217(8) -0.0008(7) -0.0008(7) 0.0022(7)
C20 0.0193(9) 0.0254(8) 0.0224(9) -0.0012(7) -0.0007(7) 0.0012(7)
C21 0.0181(8) 0.0271(9) 0.0289(10) 0.0025(8) 0.0011(7) 0.0006(7)
C31 0.0175(8) 0.0257(9) 0.0214(8) -0.0002(7) -0.0004(7) -0.0030(7)
C32 0.0232(9) 0.0270(9) 0.0249(9) 0.0005(7) 0.0020(7) 0.0016(7)
C33 0.0319(11) 0.0298(10) 0.0291(10) 0.0051(8) -0.0010(8) -0.0002(8)
C34 0.0343(11) 0.0388(11) 0.0217(9) 0.0034(8) 0.0032(8) -0.0056(9)
C35 0.0293(10) 0.0338(10) 0.0254(9) -0.0062(8) 0.0045(8) -0.0019(8)
C36 0.0234(9) 0.0242(9) 0.0262(9) -0.0028(7) 0.0015(7) -0.0024(7)
C71 0.0258(10) 0.0300(9) 0.0263(9) 0.0044(8) -0.0009(7) 0.0017(8)
C81 0.0213(9) 0.0235(8) 0.0265(9) -0.0016(7) -0.0037(7) 0.0008(7)
C82 0.0230(9) 0.0260(9) 0.0270(9) -0.0019(7) -0.0028(7) 0.0016(7)
C83 0.0223(9) 0.0251(9) 0.0414(11) -0.0033(8) -0.0004(8) 0.0011(7)
C84 0.0247(10) 0.0291(10) 0.0424(12) -0.0047(9) -0.0123(9) 0.0034(8)
C85 0.0336(11) 0.0377(11) 0.0302(10) -0.0025(9) -0.0122(9) 0.0040(9)
C86 0.0261(10) 0.0320(10) 0.0263(9) -0.0012(8) -0.0032(8) 0.0028(8)
C121 0.0160(8) 0.0363(10) 0.0291(9) 0.0012(8) -0.0002(7) -0.0030(7)
C131 0.0214(9) 0.0266(9) 0.0291(10) 0.0047(8) 0.0007(7) -0.0023(7)
C171 0.0218(9) 0.0231(8) 0.0275(9) 0.0046(7) -0.0012(7) 0.0011(7)
C172 0.0269(10) 0.0275(9) 0.0268(9) 0.0047(8) -0.0009(8) 0.0016(7)
C173 0.0443(12) 0.0305(10) 0.0290(10) 0.0033(8) 0.0020(9) -0.0045(9)
C174 0.086(2) 0.0623(17) 0.0313(12) 0.0148(12) 0.0110(13) -0.0128(15)
C181 0.0191(9) 0.0281(9) 0.0267(9) 0.0012(7) -0.0017(7) 0.0040(7)
O1 0.0595(13) 0.0504(12) 0.0438(11) 0.0176(9) 0.0024(10) -0.0134(10)
O2 0.0687(10) 0.0613(9) 0.0395(8) 0.0064(7) 0.0040(8) 0.0011(8)
C132 0.029(2) 0.0355(17) 0.0265(10) 0.0074(9) 0.0032(10) 0.0079(15)
C133 0.0358(11) 0.0361(13) 0.0326(11) 0.0020(10) 0.0041(9) 0.0039(11)
C134 0.140(4) 0.093(3) 0.0257(17) 0.0253(19) 0.015(2) 0.004(3)
O1A 0.114(5) 0.115(5) 0.111(5) 0.001(2) 0.003(2) 0.001(2)
O2A 0.069(4) 0.068(4) 0.069(4) 0.0009(10) 0.0006(10) 0.0002(10)
C1A 0.18(2) 0.072(12) 0.094(15) 0.038(11) 0.058(16) 0.018(14)
C1B 0.0356(11) 0.0357(13) 0.0336(11) 0.0007(9) 0.0020(8) 0.0019(9)
C1C 0.029(2) 0.0355(17) 0.0265(10) 0.0074(9) 0.0032(10) 0.0079(15)
Pd1 0.024(7) 0.033(8) 0.027(7) 0.000(6) -0.003(6) 0.004(6)

loop_
_atom_type_symbol
_atom_type_description
_atom_type_scat_dispersion_real
_atom_type_scat_dispersion_imag
_atom_type_scat_source
C C 0.0033 0.0016 'International Tables Vol C Tables 4.2.6.8 and 6.1.1.4'
H H 0.0000 0.0000 'International Tables Vol C Tables 4.2.6.8 and 6.1.1.4'
N N 0.0061 0.0033 'International Tables Vol C Tables 4.2.6.8 and 6.1.1.4'
O O 0.0106 0.0060 'International Tables Vol C Tables 4.2.6.8 and 6.1.1.4'
Pd Pd -0.9988 1.0072 'International Tables Vol C Tables 4.2.6.8 and 6.1.1.4'

loop_
_geom_angle_atom_site_label_1
_geom_angle_atom_site_label_2
_geom_angle_atom_site_label_3
_geom_angle
C173 O4 C174 115.24(19)
C1 N21 H21 126.1
C1 N21 Pd1 126.4(4)
C4 N21 H21 126.1
C4 N21 C1 107.90(14)
C4 N21 Pd1 124.4(4)
C6 N22 H22 126.1
C6 N22 Pd1 125.3(4)
C9 N22 H22 126.1
C9 N22 C6 107.83(14)
C9 N22 Pd1 126.7(4)
Pd1 N22 H22 3.3
C11 N23 H23 126.1
C11 N23 Pd1 127.2(4)
C14 N23 H23 126.1
C14 N23 C11 107.90(14)
C14 N23 Pd1 124.9(4)
C16 N24 H24 126.3
C16 N24 C19 107.37(14)
C16 N24 Pd1 123.7(5)
C19 N24 H24 126.3
C19 N24 Pd1 128.7(5)
Pd1 N24 H24 4.4
N21 C1 C2 109.29(15)
N21 C1 C20 124.54(16)
C20 C1 C2 126.05(16)
C1 C2 C21 125.20(16)
C3 C2 C1 106.72(15)
C3 C2 C21 128.07(16)
C2 C3 C4 107.36(15)
C2 C3 C31 127.16(16)
C4 C3 C31 125.43(16)
N21 C4 C3 108.71(15)
N21 C4 C5 125.77(16)
C5 C4 C3 125.46(16)
C4 C5 H5 115.8
C4 C5 C6 128.39(16)
C6 C5 H5 115.8
N22 C6 C5 125.81(16)
N22 C6 C7 109.60(15)
C5 C6 C7 124.58(16)
C6 C7 C71 123.85(16)
C8 C7 C6 106.86(15)
C8 C7 C71 129.24(16)
C7 C8 C9 106.27(15)
C7 C8 C81 126.66(16)
C9 C8 C81 127.08(16)
N22 C9 C8 109.43(15)
N22 C9 C10 123.35(16)
C10 C9 C8 127.14(16)
C9 C10 H10 116.6
C11 C10 C9 126.86(16)
C11 C10 H10 116.6
N23 C11 C10 126.38(16)
N23 C11 C12 109.08(15)
C10 C11 C12 124.53(16)
C11 C12 C121 124.00(16)
C13 C12 C11 107.11(15)
C13 C12 C121 128.89(16)
C12 C13 C14 106.65(15)
C12 C13 C131 128.61(16)
C14 C13 C131 124.74(16)
N23 C14 C13 109.27(15)
N23 C14 C15 125.62(16)
C15 C14 C13 125.11(16)
C14 C15 H15 116.3
C16 C15 C14 127.42(16)
C16 C15 H15 116.3
N24 C16 C15 125.17(16)
N24 C16 C17 109.48(15)
C15 C16 C17 125.33(16)
C16 C17 C171 125.28(15)
C18 C17 C16 106.77(15)
C18 C17 C171 127.93(16)
C17 C18 C19 106.96(15)
C17 C18 C181 128.84(16)
C19 C18 C181 124.17(16)
N24 C19 C18 109.42(15)
N24 C19 C20 125.07(16)
C20 C19 C18 125.47(16)
C1 C20 H20 116.5
C19 C20 C1 127.09(17)
C19 C20 H20 116.5
C2 C21 H21A 109.5
C2 C21 H21B 109.5
C2 C21 H21C 109.5
H21A C21 H21B 109.5
H21A C21 H21C 109.5
H21B C21 H21C 109.5
C32 C31 C3 122.15(16)
C36 C31 C3 119.53(16)
C36 C31 C32 118.32(16)
C31 C32 H32 119.7
C33 C32 C31 120.70(17)
C33 C32 H32 119.7
C32 C33 H33 119.9
C34 C33 C32 120.16(18)
C34 C33 H33 119.9
C33 C34 H34 120.2
C35 C34 C33 119.57(18)
C35 C34 H34 120.2
C34 C35 H35 119.7
C36 C35 C34 120.51(18)
C36 C35 H35 119.7
C31 C36 H36 119.6
C35 C36 C31 120.74(17)
C35 C36 H36 119.6
C7 C71 H71A 109.5
C7 C71 H71B 109.5
C7 C71 H71C 109.5
H71A C71 H71B 109.5
H71A C71 H71C 109.5
H71B C71 H71C 109.5
C82 C81 C8 122.96(16)
C82 C81 C86 117.19(17)
C86 C81 C8 119.83(16)
C81 C82 H82 119.4
C83 C82 C81 121.25(18)
C83 C82 H82 119.4
C82 C83 H83 119.7
C84 C83 C82 120.67(19)
C84 C83 H83 119.7
C83 C84 H84 120.4
C83 C84 C85 119.26(18)
C85 C84 H84 120.4
C84 C85 H85 119.9
C84 C85 C86 120.30(19)
C86 C85 H85 119.9
C81 C86 H86 119.4
C85 C86 C81 121.28(18)
C85 C86 H86 119.4
C12 C121 H12A 109.5
C12 C121 H12B 109.5
C12 C121 H12C 109.5
H12A C121 H12B 109.5
H12A C121 H12C 109.5
H12B C121 H12C 109.5
C13 C131 H13A 108.3
C13 C131 H13B 108.3
C13 C131 H13C 109.1
C13 C131 H13D 109.1
C13 C131 C132 116.0(8)
C13 C131 C1C 112.5(2)
H13A C131 H13B 107.4
H13C C131 H13D 107.8
C132 C131 H13A 108.3
C132 C131 H13B 108.3
C1C C131 H13C 109.1
C1C C131 H13D 109.1
C17 C171 H17A 108.7
C17 C171 H17B 108.7
C17 C171 C172 114.26(15)
H17A C171 H17B 107.6
C172 C171 H17A 108.7
C172 C171 H17B 108.7
C171 C172 H17C 109.2
C171 C172 H17D 109.2
H17C C172 H17D 107.9
C173 C172 C171 111.85(16)
C173 C172 H17C 109.2
C173 C172 H17D 109.2
O3 C173 O4 122.87(19)
O3 C173 C172 125.3(2)
O4 C173 C172 111.79(18)
O4 C174 H17E 109.5
O4 C174 H17F 109.5
O4 C174 H17G 109.5
H17E C174 H17F 109.5
H17E C174 H17G 109.5
H17F C174 H17G 109.5
C18 C181 H18A 109.5
C18 C181 H18B 109.5
C18 C181 H18C 109.5
H18A C181 H18B 109.5
H18A C181 H18C 109.5
H18B C181 H18C 109.5
C133 O2 C134 113.1(3)
C131 C132 H13E 108.9
C131 C132 H13F 108.9
H13E C132 H13F 107.7
C133 C132 C131 113.5(15)
C133 C132 H13E 108.9
C133 C132 H13F 108.9
O1 C133 O2 124.5(3)
O1 C133 C132 126.3(8)
O2 C133 C132 108.9(8)
O2 C134 H13G 109.5
O2 C134 H13H 109.5
O2 C134 H13I 109.5
H13G C134 H13H 109.5
H13G C134 H13I 109.5
H13H C134 H13I 109.5
C1B O2A C1A 112.2(14)
O2A C1A H1AA 109.5
O2A C1A H1AB 109.5
O2A C1A H1AC 109.5
H1AA C1A H1AB 109.5
H1AA C1A H1AC 109.5
H1AB C1A H1AC 109.5
O1A C1B O2A 118.4(14)
O1A C1B C1C 125.4(14)
O2A C1B C1C 115.7(12)
C131 C1C H1CA 106.1
C131 C1C H1CB 106.1
C1B C1C C131 124.7(7)
C1B C1C H1CA 106.1
C1B C1C H1CB 106.1
H1CA C1C H1CB 106.3
N22 Pd1 N21 89.6(6)
N23 Pd1 N21 178.4(9)
N23 Pd1 N22 89.5(6)
N23 Pd1 N24 93.1(6)
N24 Pd1 N21 87.8(6)
N24 Pd1 N22 177.2(9)

loop_
_geom_bond_atom_site_label_1
_geom_bond_atom_site_label_2
_geom_bond_distance
O3 C173 1.197(3)
O4 C173 1.337(2)
O4 C174 1.450(3)
N21 H21 0.8800
N21 C1 1.378(2)
N21 C4 1.369(2)
N21 Pd1 2.127(16)
N22 H22 0.8800
N22 C6 1.365(2)
N22 C9 1.364(2)
N22 Pd1 2.104(15)
N23 H23 0.8800
N23 C11 1.368(2)
N23 C14 1.365(2)
N23 Pd1 1.992(16)
N24 H24 0.8800
N24 C16 1.370(2)
N24 C19 1.374(2)
N24 Pd1 2.043(15)
C1 C2 1.444(2)
C1 C20 1.394(2)
C2 C3 1.372(2)
C2 C21 1.496(2)
C3 C4 1.454(2)
C3 C31 1.472(2)
C4 C5 1.389(2)
C5 H5 0.9500
C5 C6 1.394(2)
C6 C7 1.450(2)
C7 C8 1.375(2)
C7 C71 1.501(2)
C8 C9 1.461(2)
C8 C81 1.475(2)
C9 C10 1.394(2)
C10 H10 0.9500
C10 C11 1.389(2)
C11 C12 1.456(2)
C12 C13 1.363(2)
C12 C121 1.498(2)
C13 C14 1.460(2)
C13 C131 1.496(2)
C14 C15 1.394(2)
C15 H15 0.9500
C15 C16 1.392(2)
C16 C17 1.456(2)
C17 C18 1.367(2)
C17 C171 1.496(2)
C18 C19 1.453(2)
C18 C181 1.501(2)
C19 C20 1.387(2)
C20 H20 0.9500
C21 H21A 0.9800
C21 H21B 0.9800
C21 H21C 0.9800
C31 C32 1.400(2)
C31 C36 1.398(2)
C32 H32 0.9500
C32 C33 1.388(3)
C33 H33 0.9500
C33 C34 1.388(3)
C34 H34 0.9500
C34 C35 1.385(3)
C35 H35 0.9500
C35 C36 1.382(3)
C36 H36 0.9500
C71 H71A 0.9800
C71 H71B 0.9800
C71 H71C 0.9800
C81 C82 1.394(3)
C81 C86 1.407(3)
C82 H82 0.9500
C82 C83 1.392(3)
C83 H83 0.9500
C83 C84 1.377(3)
C84 H84 0.9500
C84 C85 1.387(3)
C85 H85 0.9500
C85 C86 1.388(3)
C86 H86 0.9500
C121 H12A 0.9800
C121 H12B 0.9800
C121 H12C 0.9800
C131 H13A 0.9900
C131 H13B 0.9900
C131 H13C 0.9900
C131 H13D 0.9900
C131 C132 1.514(16)
C131 C1C 1.532(4)
C171 H17A 0.9900
C171 H17B 0.9900
C171 C172 1.529(3)
C172 H17C 0.9900
C172 H17D 0.9900
C172 C173 1.505(3)
C174 H17E 0.9800
C174 H17F 0.9800
C174 H17G 0.9800
C181 H18A 0.9800
C181 H18B 0.9800
C181 H18C 0.9800
O1 C133 1.166(4)
O2 C133 1.372(4)
O2 C134 1.450(4)
C132 H13E 0.9900
C132 H13F 0.9900
C132 C133 1.460(16)
C134 H13G 0.9800
C134 H13H 0.9800
C134 H13I 0.9800
O1A C1B 1.22(2)
O2A C1A 1.50(2)
O2A C1B 1.263(18)
C1A H1AA 0.9800
C1A H1AB 0.9800
C1A H1AC 0.9800
C1B C1C 1.434(12)
C1C H1CA 0.9900
C1C H1CB 0.9900

loop_
_geom_hbond_atom_site_label_D
_geom_hbond_atom_site_label_H
_geom_hbond_atom_site_label_A
_geom_hbond_distance_DH
_geom_hbond_distance_HA
_geom_hbond_distance_DA
_geom_hbond_angle_DHA
N21 H21 N22 0.88 2.46 2.981(2) 118.5
N21 H21 N24 0.88 2.35 2.891(2) 119.7
N22 H22 N21 0.88 2.45 2.981(2) 118.9
N22 H22 N23 0.88 2.32 2.884(2) 121.8
N23 H23 N22 0.88 2.36 2.884(2) 118.8
N23 H23 N24 0.88 2.39 2.930(2) 119.6
N24 H24 N21 0.88 2.35 2.891(2) 119.9
N24 H24 N23 0.88 2.40 2.930(2) 119.5

loop_
_geom_torsion_atom_site_label_1
_geom_torsion_atom_site_label_2
_geom_torsion_atom_site_label_3
_geom_torsion_atom_site_label_4
_geom_torsion
N21 C1 C2 C3 1.2(2)
N21 C1 C2 C21 -177.62(16)
N21 C1 C20 C19 -3.7(3)
N21 C4 C5 C6 2.3(3)
N22 C6 C7 C8 0.67(19)
N22 C6 C7 C71 -176.99(16)
N22 C9 C10 C11 -1.9(3)
N23 C11 C12 C13 0.2(2)
N23 C11 C12 C121 -179.68(16)
N23 C14 C15 C16 -0.6(3)
N24 C16 C17 C18 0.65(19)
N24 C16 C17 C171 179.09(16)
N24 C19 C20 C1 0.4(3)
C1 N21 C4 C3 0.74(19)
C1 N21 C4 C5 -176.56(17)
C1 C2 C3 C4 -0.69(19)
C1 C2 C3 C31 176.85(16)
C2 C1 C20 C19 171.90(18)
C2 C3 C4 N21 0.0(2)
C2 C3 C4 C5 177.30(17)
C2 C3 C31 C32 131.3(2)
C2 C3 C31 C36 -48.2(3)
C3 C4 C5 C6 -174.58(17)
C3 C31 C32 C33 -179.59(17)
C3 C31 C36 C35 179.29(17)
C4 N21 C1 C2 -1.18(19)
C4 N21 C1 C20 175.03(16)
C4 C3 C31 C32 -51.6(3)
C4 C3 C31 C36 128.94(19)
C4 C5 C6 N22 2.1(3)
C4 C5 C6 C7 -179.41(17)
C5 C6 C7 C8 -178.03(17)
C5 C6 C7 C71 4.3(3)
C6 N22 C9 C8 1.51(19)
C6 N22 C9 C10 -175.51(16)
C6 C7 C8 C9 0.25(19)
C6 C7 C8 C81 -179.86(16)
C7 C8 C9 N22 -1.09(19)
C7 C8 C9 C10 175.79(17)
C7 C8 C81 C82 144.46(19)
C7 C8 C81 C86 -33.9(3)
C8 C9 C10 C11 -178.40(17)
C8 C81 C82 C83 -179.54(17)
C8 C81 C86 C85 177.69(18)
C9 N22 C6 C5 177.32(17)
C9 N22 C6 C7 -1.36(19)
C9 C8 C81 C82 -35.7(3)
C9 C8 C81 C86 145.97(18)
C9 C10 C11 N23 1.7(3)
C9 C10 C11 C12 -179.85(17)
C10 C11 C12 C13 -178.47(16)
C10 C11 C12 C121 1.7(3)
C11 N23 C14 C13 0.62(19)
C11 N23 C14 C15 -179.30(16)
C11 C12 C13 C14 0.20(19)
C11 C12 C13 C131 179.77(17)
C12 C13 C14 N23 -0.5(2)
C12 C13 C14 C15 179.40(17)
C12 C13 C131 C132 106.0(14)
C12 C13 C131 C1C 96.8(3)
C13 C14 C15 C16 179.50(17)
C13 C131 C132 C133 179.8(14)
C13 C131 C1C C1B 175.8(9)
C14 N23 C11 C10 178.12(16)
C14 N23 C11 C12 -0.49(19)
C14 C13 C131 C132 -74.5(14)
C14 C13 C131 C1C -83.7(3)
C14 C15 C16 N24 0.0(3)
C14 C15 C16 C17 178.25(17)
C15 C16 C17 C18 -177.80(17)
C15 C16 C17 C171 0.6(3)
C16 N24 C19 C18 0.71(19)
C16 N24 C19 C20 -177.21(17)
C16 C17 C18 C19 -0.20(19)
C16 C17 C18 C181 178.14(17)
C16 C17 C171 C172 75.4(2)
C17 C18 C19 N24 -0.3(2)
C17 C18 C19 C20 177.60(17)
C17 C171 C172 C173 173.40(16)
C18 C17 C171 C172 -106.5(2)
C18 C19 C20 C1 -177.18(17)
C19 N24 C16 C15 177.62(17)
C19 N24 C16 C17 -0.84(19)
C20 C1 C2 C3 -174.96(17)
C20 C1 C2 C21 6.2(3)
C21 C2 C3 C4 178.05(17)
C21 C2 C3 C31 -4.4(3)
C31 C3 C4 N21 -177.60(16)
C31 C3 C4 C5 -0.3(3)
C31 C32 C33 C34 -0.1(3)
C32 C31 C36 C35 -0.2(3)
C32 C33 C34 C35 0.7(3)
C33 C34 C35 C36 -1.0(3)
C34 C35 C36 C31 0.7(3)
C36 C31 C32 C33 -0.1(3)
C71 C7 C8 C9 177.74(17)
C71 C7 C8 C81 -2.4(3)
C81 C8 C9 N22 179.02(16)
C81 C8 C9 C10 -4.1(3)
C81 C82 C83 C84 2.1(3)
C82 C81 C86 C85 -0.8(3)
C82 C83 C84 C85 -1.0(3)
C83 C84 C85 C86 -0.9(3)
C84 C85 C86 C81 1.8(3)
C86 C81 C82 C83 -1.1(3)
C121 C12 C13 C14 -179.96(18)
C121 C12 C13 C131 -0.4(3)
C131 C13 C14 N23 179.90(16)
C131 C13 C14 C15 -0.2(3)
C131 C132 C133 O1 -6(3)
C131 C132 C133 O2 -179.0(15)
C171 C17 C18 C19 -178.58(17)
C171 C17 C18 C181 -0.2(3)
C171 C172 C173 O3 -14.0(3)
C171 C172 C173 O4 167.73(17)
C174 O4 C173 O3 -2.9(3)
C174 O4 C173 C172 175.38(19)
C181 C18 C19 N24 -178.75(16)
C181 C18 C19 C20 -0.8(3)
C134 O2 C133 O1 -0.1(5)
C134 O2 C133 C132 173.0(14)
O1A C1B C1C C131 147.3(15)
O2A C1B C1C C131 -24.3(18)
C1A O2A C1B O1A 11(2)
C1A O2A C1B C1C -176.3(15)
Pd1 N21 C1 C2 -168.5(5)
Pd1 N21 C1 C20 7.8(6)
Pd1 N21 C4 C3 168.3(5)
Pd1 N21 C4 C5 -9.0(6)
Pd1 N22 C6 C5 1.2(6)
Pd1 N22 C6 C7 -177.4(5)
Pd1 N22 C9 C8 177.5(5)
Pd1 N22 C9 C10 0.5(6)
Pd1 N23 C11 C10 -0.1(6)
Pd1 N23 C11 C12 -178.7(6)
Pd1 N23 C14 C13 178.9(5)
Pd1 N23 C14 C15 -1.1(6)
Pd1 N24 C16 C15 2.0(6)
Pd1 N24 C16 C17 -176.4(5)
Pd1 N24 C19 C18 176.0(6)
Pd1 N24 C19 C20 -1.9(6)
